data_1008877
loop_
_publ_author_name
'Fruchart, D'
'Berthier, Y'
'De Saxce, T'
'Vulliet, P'

_publ_section_title
;
Etudes structurales et magnetiques de formes cubiques et rhomboedriques
Ln Fe2 Hx, Ln=Er,Tb
;
_journal_coden_ASTM JSSCBI
_journal_name_full 'Journal of Solid State Chemistry'
_journal_page_first 197
_journal_page_last 209
_journal_paper_doi 10.1016/0022-4596(87)90355-0
_journal_volume 67
_journal_year 1987
_chemical_formula_structural 'Er Fe2 H3.45'
_chemical_formula_sum 'Er Fe2 H3.45'
_chemical_name_systematic 'Erbium iron hydride (1/2/3.5)'
_space_group_IT_number 166
_symmetry_cell_setting trigonal
_symmetry_space_group_name_Hall '-P 3* 2'
_symmetry_space_group_name_H-M 'R -3 m :R'
_cell_angle_alpha 91.2
_cell_angle_beta 91.2
_cell_angle_gamma 91.2
_cell_formula_units_Z 8
_cell_length_a 7.815(1)
_cell_length_b 7.815(1)
_cell_length_c 7.815(1)
_cell_volume 477.0
_cod_original_sg_symbol_H-M 'R -3 m R'
_cod_original_formula_sum 'H3.45 Er Fe2'
_cod_database_code 1008877

loop_
_symmetry_equiv_pos_as_xyz
x,y,z
y,x,z
y,z,x
x,z,y
z,x,y
z,y,x
-x,-y,-z
-y,-x,-z
-y,-z,-x
-x,-z,-y
-z,-x,-y
-z,-y,-x

loop_
_atom_site_label
_atom_site_type_symbol
_atom_site_symmetry_multiplicity
_atom_site_Wyckoff_symbol
_atom_site_fract_x
_atom_site_fract_y
_atom_site_fract_z
_atom_site_occupancy
_atom_site_attached_hydrogens
_atom_site_calc_flag
Er1 Er0 2 c 0.135 0.135 0.135 1. 0 d
Er2 Er0 6 h 0.629 0.629 0.137 1. 0 d
Fe1 Fe0 1 b 0.5 0.5 0.5 1. 0 d
Fe2 Fe0 3 d 0.5 0. 0. 1. 0 d
Fe3 Fe0 6 f 0.763 0.237 0. 1. 0 d
Fe4 Fe0 6 h 0.283 0.283 0.497 1. 0 d
H1 H0 6 h 0.364 0.364 0.126 1. 0 d
H2 H0 6 h 0.135 0.135 0.868 1. 0 d
H3 H0 12 i 0.808 0.329 0.615 1. 0 d
H4 H0 12 i -1. -1. -1. 0.3 0 dum

loop_
_atom_type_symbol
_atom_type_oxidation_number
Er0 0.000
Fe0 0.000
H0 0.000
